data_7204099
loop_
_publ_author_name
'Kobayashi, Tomoshige'
'Miki, Kiyomi'
'Nikaeen, Behrooz'
'Ohta, Akira'

_publ_section_title
;
 Neighboring group effect of pyridazine and pyrazine rings for
 \p-facial selectivity in the reactions of fused
 isopropylidenenorbornene systems with electrophilic reagents
;
_journal_issue 12
_journal_name_full 'Journal of the Chemical Society, Perkin Transactions 1'
_journal_page_first 1372
_journal_paper_doi 10.1039/b101330k
_journal_year 2001
_chemical_formula_sum 'C20 H17 N5 O2'
_chemical_formula_weight 359.39
_chemical_name_systematic ?
_space_group_IT_number 2
_symmetry_cell_setting triclinic
_symmetry_Int_Tables_number 2
_symmetry_space_group_name_Hall '-P 1'
_symmetry_space_group_name_H-M 'P -1'
_atom_sites_solution_hydrogens difmap
_atom_sites_solution_primary direct
_atom_sites_solution_secondary difmap
_cell_angle_alpha 100.943(3)
_cell_angle_beta 103.565(3)
_cell_angle_gamma 93.725(3)
_cell_formula_units_Z 2
_cell_length_a 8.1189(3)
_cell_length_b 10.5252(4)
_cell_length_c 11.2494(3)
_cell_measurement_reflns_used 25
_cell_measurement_temperature 293
_cell_measurement_theta_max 42.54
_cell_measurement_theta_min 21.25
_cell_volume 911.43(6)
_computing_cell_refinement 'Enraf-Nonius CAD4 Express'
_computing_data_collection 'Enraf-Nonius CAD4 Express'
_computing_data_reduction teXsan
_computing_structure_refinement SHELXL-93
_computing_structure_solution SHELXS-86
_diffrn_ambient_temperature 293
_diffrn_measurement_device 'Enraf-Nonius CAD4 diffractometer'
_diffrn_measurement_method BISECT
_diffrn_radiation_monochromator graphite
_diffrn_radiation_source 'fine-focus sealed tube'
_diffrn_radiation_type 'Cu K\a'
_diffrn_radiation_wavelength 1.54178
_diffrn_reflns_av_R_equivalents 0.0094
_diffrn_reflns_av_sigmaI/netI 0.0156
_diffrn_reflns_limit_h_max 10
_diffrn_reflns_limit_h_min 0
_diffrn_reflns_limit_k_max 13
_diffrn_reflns_limit_k_min -13
_diffrn_reflns_limit_l_max 13
_diffrn_reflns_limit_l_min -14
_diffrn_reflns_number 3977
_diffrn_reflns_reduction_process 'Lp corrections applied'
_diffrn_reflns_theta_max 74.30
_diffrn_reflns_theta_min 4.14
_diffrn_standards_interval_count 120
_diffrn_standards_number 3
_exptl_absorpt_coefficient_mu 0.720
_exptl_absorpt_correction_type none
_exptl_crystal_colour colorless
_exptl_crystal_density_diffrn 1.310
_exptl_crystal_density_method 'not measured'
_exptl_crystal_description plate
_exptl_crystal_F_000 376
_exptl_crystal_size_max 0.50
_exptl_crystal_size_mid 0.30
_exptl_crystal_size_min 0.10
_refine_diff_density_max 0.344
_refine_diff_density_min -0.258
_refine_diff_density_rms 0.052
_refine_ls_extinction_coef 0.0502(22)
_refine_ls_extinction_expression Fc^*^=kFc[1+0.001xFc^2^\l^3^/sin(2\q)]^-1/4^
_refine_ls_extinction_method SHELXL
_refine_ls_goodness_of_fit_all 1.035
_refine_ls_goodness_of_fit_obs 1.049
_refine_ls_hydrogen_treatment refall
_refine_ls_matrix_type full
_refine_ls_number_constraints 0
_refine_ls_number_parameters 313
_refine_ls_number_reflns 3704
_refine_ls_number_restraints 0
_refine_ls_restrained_S_all 1.035
_refine_ls_restrained_S_obs 1.049
_refine_ls_R_factor_all 0.0475
_refine_ls_R_factor_obs 0.0424
_refine_ls_shift/esd_max 0.000
_refine_ls_shift/esd_mean 0.000
_refine_ls_structure_factor_coef Fsqd
_refine_ls_weighting_details 'w=1/[\s^2^(Fo^2^)+(0.0647P)^2^+0.2299P] where P=(Fo^2^+2Fc^2^)/3'
_refine_ls_weighting_scheme calc
_refine_ls_wR_factor_all 0.1185
_refine_ls_wR_factor_obs 0.1129
_reflns_number_observed 3307
_reflns_number_total 3704
_reflns_observed_criterion I>2\s(I)
_cod_data_source_file b101330k.txt
_cod_data_source_block 1
_cod_depositor_comments
;
The following automatic conversions were performed:

'_refine_ls_weighting_scheme' value 'calc
w=1/[\s^2^(Fo^2^)+(0.0647P)^2^+0.2299P] where P=(Fo^2^+2Fc^2^)/3' was
changed to 'calc'. New tag '_refine_ls_weighting_details' was
created. The value of the new tag was set to
'w=1/[\s^2^(Fo^2^)+(0.0647P)^2^+0.2299P] where P=(Fo^2^+2Fc^2^)/3'.

Automatic conversion script
Id: cif_fix_values 3143 2015-03-26 13:38:13Z robertas 
;
_cod_original_cell_volume 911.43(5)
_cod_database_code 7204099

loop_
_symmetry_equiv_pos_as_xyz
'x, y, z'
'-x, -y, -z'

loop_
_atom_site_aniso_label
_atom_site_aniso_U_11
_atom_site_aniso_U_22
_atom_site_aniso_U_33
_atom_site_aniso_U_23
_atom_site_aniso_U_13
_atom_site_aniso_U_12
C1 0.0354(7) 0.0576(9) 0.0487(8) 0.0058(7) 0.0098(6) 0.0089(6)
C2 0.0322(6) 0.0382(7) 0.0363(6) 0.0042(5) 0.0034(5) 0.0024(5)
C3 0.0369(7) 0.0322(6) 0.0432(7) 0.0061(5) 0.0095(5) -0.0010(5)
C4 0.0481(8) 0.0396(7) 0.0488(8) -0.0032(6) 0.0029(6) -0.0018(6)
C5 0.0564(9) 0.0464(8) 0.0353(7) -0.0025(6) 0.0068(6) 0.0055(7)
C6 0.0407(7) 0.0372(7) 0.0329(6) 0.0060(5) 0.0108(5) 0.0040(5)
C7 0.0354(6) 0.0361(6) 0.0319(6) 0.0052(5) 0.0020(5) 0.0037(5)
C8 0.0453(8) 0.0394(7) 0.0438(7) 0.0099(6) -0.0015(6) 0.0071(6)
C9 0.0358(6) 0.0292(6) 0.0345(6) 0.0037(5) 0.0101(5) 0.0032(5)
C10 0.0456(7) 0.0362(7) 0.0487(8) 0.0030(6) 0.0131(6) 0.0109(6)
C11 0.0597(10) 0.0531(10) 0.0973(15) 0.0137(10) 0.0398(10) 0.0198(8)
C12 0.0822(14) 0.0437(9) 0.0874(14) 0.0220(9) 0.0376(11) 0.0277(9)
C13 0.0375(6) 0.0312(6) 0.0366(6) 0.0091(5) 0.0099(5) 0.0026(5)
C14 0.0302(6) 0.0335(6) 0.0392(6) 0.0089(5) 0.0093(5) 0.0048(5)
C15 0.0620(9) 0.0358(7) 0.0345(7) 0.0114(5) 0.0033(6) 0.0029(6)
C16 0.0743(13) 0.0735(12) 0.0539(10) 0.0090(9) -0.0137(9) 0.0122(10)
C17 0.119(2) 0.096(2) 0.0619(14) 0.0155(12) -0.037(2) 0.005(2)
C18 0.168(3) 0.092(2) 0.0401(11) 0.0220(11) -0.0015(15) -0.020(2)
C19 0.139(2) 0.101(2) 0.0475(11) 0.0260(11) 0.0300(14) -0.010(2)
C20 0.0854(14) 0.0762(12) 0.0457(9) 0.0240(8) 0.0237(9) 0.0026(10)
N1 0.0525(8) 0.0484(7) 0.0575(8) 0.0056(6) 0.0004(6) 0.0202(6)
N2 0.0460(7) 0.0614(8) 0.0590(8) 0.0033(6) 0.0079(6) 0.0217(6)
N3 0.0310(5) 0.0300(5) 0.0336(5) 0.0068(4) 0.0085(4) -0.0010(4)
N4 0.0314(5) 0.0327(5) 0.0374(5) 0.0094(4) 0.0103(4) -0.0012(4)
N5 0.0367(6) 0.0341(5) 0.0346(5) 0.0098(4) 0.0072(4) 0.0033(4)
O1 0.0615(7) 0.0469(6) 0.0464(6) 0.0134(4) 0.0161(5) -0.0149(5)
O2 0.0371(5) 0.0474(6) 0.0475(6) 0.0097(4) 0.0031(4) -0.0076(4)

loop_
_atom_site_label
_atom_site_type_symbol
_atom_site_fract_x
_atom_site_fract_y
_atom_site_fract_z
_atom_site_U_iso_or_equiv
_atom_site_thermal_displace_type
_atom_site_occupancy
_atom_site_calc_flag
_atom_site_refinement_flags
_atom_site_disorder_group
C1 C 1.1872(2) 0.6860(2) 1.09527(15) 0.0479(4) Uani 1 d . .
C2 C 1.0663(2) 0.74440(13) 1.14681(12) 0.0371(3) Uani 1 d . .
C3 C 1.0052(2) 0.87879(12) 1.15949(13) 0.0380(3) Uani 1 d . .
C4 C 1.0530(2) 0.93707(15) 1.30000(15) 0.0491(4) Uani 1 d . .
C5 C 0.9623(2) 0.86759(15) 1.35361(14) 0.0484(4) Uani 1 d . .
C6 C 0.8494(2) 0.75861(13) 1.25140(12) 0.0369(3) Uani 1 d . .
C7 C 0.9719(2) 0.67121(12) 1.20291(11) 0.0358(3) Uani 1 d . .
C8 C 1.0037(2) 0.54492(14) 1.20392(14) 0.0448(3) Uani 1 d . .
C9 C 0.8107(2) 0.83705(12) 1.14462(11) 0.0334(3) Uani 1 d . .
C10 C 0.7002(2) 0.94679(13) 1.16369(14) 0.0438(3) Uani 1 d . .
C11 C 0.5731(3) 0.9352(2) 1.2233(2) 0.0663(5) Uani 1 d . .
C12 C 0.7301(3) 1.0591(2) 1.1113(2) 0.0662(5) Uani 1 d . .
C13 C 0.7330(2) 0.77645(12) 0.90909(12) 0.0348(3) Uani 1 d . .
C14 C 0.5117(2) 0.62147(12) 0.88676(12) 0.0340(3) Uani 1 d . .
C15 C 0.5504(2) 0.68942(13) 0.69309(13) 0.0452(3) Uani 1 d . .
C16 C 0.3850(3) 0.6946(2) 0.6299(2) 0.0728(6) Uani 1 d . .
C17 C 0.3494(5) 0.6849(3) 0.5000(2) 0.1027(10) Uani 1 d . .
C18 C 0.4749(5) 0.6676(3) 0.4369(2) 0.1050(11) Uani 1 d . .
C19 C 0.6377(4) 0.6625(3) 0.5020(2) 0.0944(8) Uani 1 d . .
C20 C 0.6781(3) 0.6742(2) 0.6308(2) 0.0666(5) Uani 1 d . .
N1 N 1.1260(2) 0.49283(13) 1.15484(13) 0.0552(4) Uani 1 d . .
N2 N 1.2173(2) 0.56296(15) 1.10105(14) 0.0569(4) Uani 1 d . .
N3 N 0.73649(13) 0.74731(10) 1.02287(9) 0.0317(2) Uani 1 d . .
N4 N 0.58778(13) 0.66353(10) 1.01175(10) 0.0335(3) Uani 1 d . .
N5 N 0.59167(14) 0.69841(10) 0.82532(10) 0.0351(3) Uani 1 d . .
O1 O 0.82911(15) 0.85470(10) 0.88475(10) 0.0517(3) Uani 1 d . .
O2 O 0.39486(12) 0.53414(10) 0.83988(9) 0.0459(3) Uani 1 d . .
H1 H 1.2581(24) 0.7305(18) 1.0523(17) 0.056(5) Uiso 1 d . .
H3 H 1.0336(20) 0.9330(16) 1.1036(15) 0.043(4) Uiso 1 d . .
H4 H 1.1426(27) 1.0128(20) 1.3385(19) 0.070(6) Uiso 1 d . .
H5 H 0.9669(23) 0.8737(18) 1.4418(18) 0.056(5) Uiso 1 d . .
H6 H 0.7500(22) 0.7146(16) 1.2706(15) 0.047(4) Uiso 1 d . .
H8 H 0.9377(22) 0.4886(18) 1.2416(16) 0.051(5) Uiso 1 d . .
H11A H 0.4989(29) 1.0049(23) 1.2276(21) 0.077(6) Uiso 1 d . .
H11B H 0.5504(35) 0.8590(28) 1.2526(25) 0.104(9) Uiso 1 d . .
H12A H 0.6500(32) 1.1222(25) 1.1200(22) 0.087(7) Uiso 1 d . .
H12B H 0.7403(46) 1.0349(36) 1.0227(37) 0.148(13) Uiso 1 d . .
H12C H 0.8444(45) 1.1012(33) 1.1361(32) 0.131(12) Uiso 1 d . .
H16 H 0.2974(28) 0.7024(22) 0.6770(21) 0.072(6) Uiso 1 d . .
H17 H 0.2319(48) 0.6870(36) 0.4689(36) 0.140(12) Uiso 1 d . .
H18 H 0.4480(36) 0.6526(28) 0.3394(29) 0.116(9) Uiso 1 d . .
H19 H 0.7290(44) 0.6495(34) 0.4511(34) 0.137(11) Uiso 1 d . .
H20 H 0.7957(32) 0.6786(24) 0.6823(24) 0.088(7) Uiso 1 d . .
H4N H 0.6035(22) 0.6014(18) 1.0583(17) 0.054(5) Uiso 1 d . .

loop_
_atom_type_symbol
_atom_type_description
_atom_type_scat_dispersion_real
_atom_type_scat_dispersion_imag
_atom_type_scat_source
C C 0.0181 0.0091 'International Tables Vol C Tables 4.2.6.8 and 6.1.1.4'
H H 0.0000 0.0000 'International Tables Vol C Tables 4.2.6.8 and 6.1.1.4'
Cl Cl 0.3639 0.7018 'International Tables Vol C Tables 4.2.6.8 and 6.1.1.4'
N N 0.0311 0.0180 'International Tables Vol C Tables 4.2.6.8 and 6.1.1.4'
O O 0.0492 0.0322 'International Tables Vol C Tables 4.2.6.8 and 6.1.1.4'

loop_
_geom_angle_atom_site_label_1
_geom_angle_atom_site_label_2
_geom_angle_atom_site_label_3
_geom_angle
_geom_angle_site_symmetry_1
_geom_angle_site_symmetry_3
_geom_angle_publ_flag
N2 C1 C2 121.9(2) . . ?
N2 C1 H1 115.1(11) . . ?
C2 C1 H1 123.0(11) . . ?
C1 C2 C7 117.80(13) . . ?
C1 C2 C3 134.99(14) . . ?
C7 C2 C3 107.20(11) . . ?
C2 C3 C4 105.31(11) . . ?
C2 C3 C9 98.65(10) . . ?
C4 C3 C9 97.67(11) . . ?
C2 C3 H3 116.8(9) . . ?
C4 C3 H3 118.0(10) . . ?
C9 C3 H3 117.1(10) . . ?
C5 C4 C3 108.28(12) . . ?
C5 C4 H4 129.8(12) . . ?
C3 C4 H4 121.9(12) . . ?
C4 C5 C6 107.97(13) . . ?
C4 C5 H5 129.9(11) . . ?
C6 C5 H5 121.9(11) . . ?
C7 C6 C5 105.45(11) . . ?
C7 C6 C9 99.00(10) . . ?
C5 C6 C9 97.75(11) . . ?
C7 C6 H6 116.6(10) . . ?
C5 C6 H6 117.9(10) . . ?
C9 C6 H6 117.0(10) . . ?
C8 C7 C2 118.46(13) . . ?
C8 C7 C6 134.73(13) . . ?
C2 C7 C6 106.82(11) . . ?
N1 C8 C7 121.63(15) . . ?
N1 C8 H8 117.2(10) . . ?
C7 C8 H8 121.2(10) . . ?
N3 C9 C10 110.14(10) . . ?
N3 C9 C6 110.13(10) . . ?
C10 C9 C6 115.91(11) . . ?
N3 C9 C3 110.32(10) . . ?
C10 C9 C3 116.43(11) . . ?
C6 C9 C3 92.82(10) . . ?
C11 C10 C12 122.2(2) . . ?
C11 C10 C9 120.31(14) . . ?
C12 C10 C9 117.45(14) . . ?
C10 C11 H11A 117.7(13) . . ?
C10 C11 H11B 121.3(17) . . ?
H11A C11 H11B 120.7(21) . . ?
C10 C12 H12A 113.8(14) . . ?
C10 C12 H12B 112.9(21) . . ?
H12A C12 H12B 111.6(24) . . ?
C10 C12 H12C 116.0(20) . . ?
H12A C12 H12C 110.6(24) . . ?
H12B C12 H12C 89.5(26) . . ?
O1 C13 N3 127.88(12) . . ?
O1 C13 N5 126.53(12) . . ?
N3 C13 N5 105.58(10) . . ?
O2 C14 N4 126.36(12) . . ?
O2 C14 N5 127.19(12) . . ?
N4 C14 N5 106.44(10) . . ?
C16 C15 C20 121.2(2) . . ?
C16 C15 N5 119.7(2) . . ?
C20 C15 N5 119.14(15) . . ?
C15 C16 C17 118.0(3) . . ?
C15 C16 H16 118.7(13) . . ?
C17 C16 H16 123.3(13) . . ?
C18 C17 C16 121.3(3) . . ?
C18 C17 H17 129.7(23) . . ?
C16 C17 H17 108.9(24) . . ?
C19 C18 C17 119.4(2) . . ?
C19 C18 H18 118.6(16) . . ?
C17 C18 H18 121.9(16) . . ?
C18 C19 C20 120.9(3) . . ?
C18 C19 H19 117.2(20) . . ?
C20 C19 H19 121.9(20) . . ?
C15 C20 C19 119.2(2) . . ?
C15 C20 H20 117.2(14) . . ?
C19 C20 H20 123.4(15) . . ?
N2 N1 C8 120.09(13) . . ?
N1 N2 C1 120.12(13) . . ?
C13 N3 N4 108.83(10) . . ?
C13 N3 C9 124.81(10) . . ?
N4 N3 C9 117.56(9) . . ?
C14 N4 N3 107.41(10) . . ?
C14 N4 H4N 116.8(12) . . ?
N3 N4 H4N 114.7(11) . . ?
C14 N5 C13 110.25(10) . . ?
C14 N5 C15 125.40(11) . . ?
C13 N5 C15 123.94(11) . . ?

loop_
_geom_bond_atom_site_label_1
_geom_bond_atom_site_label_2
_geom_bond_distance
_geom_bond_site_symmetry_2
_geom_bond_publ_flag
C1 N2 1.344(2) . ?
C1 C2 1.374(2) . ?
C1 H1 0.98(2) . ?
C2 C7 1.384(2) . ?
C2 C3 1.522(2) . ?
C3 C4 1.529(2) . ?
C3 C9 1.572(2) . ?
C3 H3 0.98(2) . ?
C4 C5 1.322(2) . ?
C4 H4 1.00(2) . ?
C5 C6 1.532(2) . ?
C5 H5 0.97(2) . ?
C6 C7 1.522(2) . ?
C6 C9 1.567(2) . ?
C6 H6 0.99(2) . ?
C7 C8 1.372(2) . ?
C8 N1 1.343(2) . ?
C8 H8 0.99(2) . ?
C9 N3 1.476(2) . ?
C9 C10 1.522(2) . ?
C10 C11 1.367(2) . ?
C10 C12 1.449(2) . ?
C11 H11A 0.98(2) . ?
C11 H11B 0.95(3) . ?
C12 H12A 0.97(3) . ?
C12 H12B 1.00(4) . ?
C12 H12C 0.96(4) . ?
C13 O1 1.210(2) . ?
C13 N3 1.366(2) . ?
C13 N5 1.398(2) . ?
C14 O2 1.221(2) . ?
C14 N4 1.369(2) . ?
C14 N5 1.382(2) . ?
C15 C16 1.374(3) . ?
C15 C20 1.383(3) . ?
C15 N5 1.429(2) . ?
C16 C17 1.404(3) . ?
C16 H16 0.98(2) . ?
C17 C18 1.375(5) . ?
C17 H17 0.94(4) . ?
C18 C19 1.362(5) . ?
C18 H18 1.05(3) . ?
C19 C20 1.388(3) . ?
C19 H19 1.04(3) . ?
C20 H20 0.99(3) . ?
N1 N2 1.330(2) . ?
N3 N4 1.4142(14) . ?
N4 H4N 0.91(2) . ?

loop_
_cod_related_entry_id
_cod_related_entry_database
_cod_related_entry_code
1 ChemSpider 10221904
